data_2243855
loop_
_publ_author_name
'Naghiyev, Farid N.'
'Grishina, Maria M.'
'Khrustalev, Victor N.'
'Akkurt, Mehmet'
'Huseynova, Afet T.'
'Akobirshoeva, Anzurat A.'
'Mamedov, \.Ibrahim G.'

_publ_section_title
;
 Crystal structure and Hirshfeld surface analysis of ethyl
 6'-amino-2'-(chloromethyl)-5'-cyano-2-oxo-1,2-dihydrospiro[indoline-3,4'-pyran]-3'-carboxylate
;
_journal_coeditor_code VM2250
_journal_issue 7
_journal_name_full 'Acta Crystallographica Section E'
_journal_page_first 739
_journal_page_last 743
_journal_paper_doi 10.1107/S2056989021006459
_journal_volume 77
_journal_year 2021
_chemical_formula_iupac 'C17 H14 Cl N3 O4'
_chemical_formula_moiety 'C17 H14 Cl N3 O4'
_chemical_formula_sum 'C17 H14 Cl N3 O4'
_chemical_formula_weight 359.76
_chemical_name_systematic
'Ethyl 6'-amino-2'-(chloromethyl)-5'-cyano-2-oxo-1,2-dihydrospiro[indoline-3,4'-pyran]-3'-carboxylate'
_space_group_crystal_system triclinic
_space_group_IT_number 2
_space_group_name_Hall '-P 1'
_space_group_name_H-M_alt 'P -1'
_atom_sites_solution_hydrogens mixed
_atom_sites_solution_primary difmap
_atom_sites_solution_secondary difmap
_audit_creation_method SHELXL-2013
_cell_angle_alpha 98.8503(7)
_cell_angle_beta 108.0048(7)
_cell_angle_gamma 96.3852(6)
_cell_formula_units_Z 2
_cell_length_a 8.0218(2)
_cell_length_b 10.2278(3)
_cell_length_c 10.6714(3)
_cell_measurement_reflns_used 6340
_cell_measurement_temperature 100(2)
_cell_measurement_theta_max 32.51
_cell_measurement_theta_min 2.59
_cell_volume 810.92(4)
_computing_cell_refinement
;
SAINT (Bruker, 2013)
;
_computing_data_collection
;
APEX3 (Bruker, 2018)
;
_computing_data_reduction
;
SAINT (Bruker, 2013)
;
_computing_molecular_graphics
;
ORTEP-3 for Windows (Farrugia, 2012)
;
_computing_publication_material
;
PLATON (Spek, 2020)
;
_computing_structure_refinement
;
<i>SHELXL2018/3</i> (Sheldrick, 2015b)
;
_computing_structure_solution
;
<i>SHELXT2014/5</i> (Sheldrick, 2015a)
;
_diffrn_ambient_temperature 100(2)
_diffrn_measured_fraction_theta_full 0.996
_diffrn_measured_fraction_theta_max 0.997
_diffrn_measurement_device_type 'Bruker D8 QUEST PHOTON-III CCD'
_diffrn_measurement_method '\f and \w scans'
_diffrn_radiation_type MoK\a
_diffrn_radiation_wavelength 0.71073
_diffrn_reflns_av_R_equivalents 0.0388
_diffrn_reflns_av_unetI/netI 0.0433
_diffrn_reflns_limit_h_max 12
_diffrn_reflns_limit_h_min -12
_diffrn_reflns_limit_k_max 15
_diffrn_reflns_limit_k_min -15
_diffrn_reflns_limit_l_max 16
_diffrn_reflns_limit_l_min -16
_diffrn_reflns_number 18865
_diffrn_reflns_theta_full 25.242
_diffrn_reflns_theta_max 32.589
_diffrn_reflns_theta_min 2.590
_exptl_absorpt_coefficient_mu 0.264
_exptl_absorpt_correction_T_max 0.949
_exptl_absorpt_correction_T_min 0.903
_exptl_absorpt_correction_type multi-scan
_exptl_absorpt_process_details
;
(SADABS; Krause <i>et al.</i>,  2015)
;
_exptl_crystal_colour colourless
_exptl_crystal_density_diffrn 1.473
_exptl_crystal_description prism
_exptl_crystal_F_000 372
_exptl_crystal_size_max 0.25
_exptl_crystal_size_mid 0.20
_exptl_crystal_size_min 0.15
_refine_diff_density_max 0.435
_refine_diff_density_min -0.628
_refine_ls_extinction_method none
_refine_ls_goodness_of_fit_ref 1.033
_refine_ls_hydrogen_treatment mixed
_refine_ls_matrix_type full
_refine_ls_number_parameters 236
_refine_ls_number_reflns 5899
_refine_ls_number_restraints 0
_refine_ls_restrained_S_all 1.033
_refine_ls_R_factor_all 0.0612
_refine_ls_R_factor_gt 0.0444
_refine_ls_shift/su_max 0.001
_refine_ls_shift/su_mean 0.000
_refine_ls_structure_factor_coef Fsqd
_refine_ls_weighting_details 'w=1/[\s^2^(Fo^2^)+(0.0366P)^2^+0.4187P] where P=(Fo^2^+2Fc^2^)/3'
_refine_ls_weighting_scheme calc
_refine_ls_wR_factor_gt 0.0955
_refine_ls_wR_factor_ref 0.1064
_reflns_number_gt 4685
_reflns_number_total 5899
_reflns_threshold_expression 'I > 2\s(I)'
_cod_data_source_file vm2250sup1.cif
_cod_data_source_block I
_cod_database_code 2243855
_shelx_space_group_comment
;
The symmetry employed for this shelxl refinement is uniquely defined
by the following loop, which should always be used as a source of
symmetry information in preference to the above space-group names.
They are only intended as comments.
;
_shelx_estimated_absorpt_t_min 0.937
_shelx_estimated_absorpt_t_max 0.961
_shelxl_version_number .2013

loop_
_space_group_symop_operation_xyz
'x, y, z'
'-x, -y, -z'

loop_
_atom_site_type_symbol
_atom_site_label
_atom_site_fract_x
_atom_site_fract_y
_atom_site_fract_z
_atom_site_U_iso_or_equiv
_atom_site_adp_type
_atom_site_calc_flag
_atom_site_occupancy
_atom_site_disorder_assembly
_atom_site_disorder_group
Cl Cl1 -0.00786(5) 0.62296(4) 0.86942(4) 0.03426(11) Uani d 1 . .
O O1 0.20564(12) 0.57639(8) 0.66693(9) 0.01580(17) Uani d 1 . .
O O2 0.34827(14) 0.39501(10) 1.01602(9) 0.0221(2) Uani d 1 . .
O O3 0.24269(13) 0.20082(9) 0.86649(9) 0.01705(17) Uani d 1 . .
O O4 -0.01410(11) 0.18103(8) 0.54781(9) 0.01560(17) Uani d 1 . .
N N1 0.22730(14) 0.07160(10) 0.58525(11) 0.01426(19) Uani d 1 . .
H H1 0.171(2) -0.0075(17) 0.5472(17) 0.017 Uiso d 1 . .
N N2 0.20156(16) 0.58493(11) 0.45919(12) 0.0189(2) Uani d 1 . .
H H2A 0.198(2) 0.5484(18) 0.3819(19) 0.023 Uiso d 1 . .
H H2B 0.158(2) 0.6601(18) 0.4714(18) 0.023 Uiso d 1 . .
C C1 0.14677(15) 0.18025(11) 0.59191(11) 0.0124(2) Uani d 1 . .
C C2 0.23180(15) 0.51172(11) 0.55510(12) 0.0137(2) Uani d 1 . .
C C3 0.28549(15) 0.38996(11) 0.54920(12) 0.0131(2) Uani d 1 . .
C C4 0.29313(15) 0.30748(11) 0.65670(11) 0.01141(19) Uani d 1 . .
C C5 0.27019(15) 0.39250(11) 0.77759(11) 0.01218(19) Uani d 1 . .
C C6 0.23527(15) 0.51749(12) 0.77729(12) 0.0138(2) Uani d 1 . .
C C7 0.32238(18) 0.33266(13) 0.43295(13) 0.0182(2) Uani d 1 . .
N N7 0.3547(2) 0.28501(14) 0.33968(13) 0.0300(3) Uani d 1 . .
C C8 0.29278(15) 0.33459(12) 0.90096(12) 0.0139(2) Uani d 1 . .
C C9 0.2632(2) 0.12998(14) 0.97758(14) 0.0231(3) Uani d 1 . .
H H9A 0.1751 0.1491 1.0225 0.028 Uiso calc 1 . .
H H9B 0.3840 0.1588 1.0446 0.028 Uiso calc 1 . .
C C10 0.2340(3) -0.01675(15) 0.91875(16) 0.0317(3) Uani d 1 . .
H H10A 0.2419 -0.0684 0.9899 0.048 Uiso calc 1 . .
H H10B 0.3251 -0.0348 0.8779 0.048 Uiso calc 1 . .
H H10C 0.1160 -0.0431 0.8500 0.048 Uiso calc 1 . .
C C11 0.21988(17) 0.61386(13) 0.89102(13) 0.0187(2) Uani d 1 . .
H H11A 0.2843 0.7039 0.8960 0.022 Uiso calc 1 . .
H H11B 0.2752 0.5848 0.9765 0.022 Uiso calc 1 . .
C C12 0.41277(15) 0.10561(12) 0.64735(12) 0.0137(2) Uani d 1 . .
C C13 0.53735(17) 0.02074(13) 0.66518(13) 0.0181(2) Uani d 1 . .
H H13 0.5037 -0.0737 0.6349 0.022 Uiso calc 1 . .
C C14 0.71502(17) 0.08061(14) 0.72987(13) 0.0201(2) Uani d 1 . .
H H14 0.8044 0.0255 0.7431 0.024 Uiso calc 1 . .
C C15 0.76464(16) 0.21894(14) 0.77546(13) 0.0188(2) Uani d 1 . .
H H15 0.8866 0.2568 0.8189 0.023 Uiso calc 1 . .
C C16 0.63576(16) 0.30242(12) 0.75758(12) 0.0150(2) Uani d 1 . .
H H16 0.6684 0.3968 0.7893 0.018 Uiso calc 1 . .
C C17 0.45955(15) 0.24390(12) 0.69254(11) 0.0126(2) Uani d 1 . .

loop_
_atom_site_aniso_label
_atom_site_aniso_U_11
_atom_site_aniso_U_22
_atom_site_aniso_U_33
_atom_site_aniso_U_12
_atom_site_aniso_U_13
_atom_site_aniso_U_23
Cl1 0.01877(16) 0.0398(2) 0.0354(2) 0.00475(13) 0.00875(14) -0.01772(16)
O1 0.0210(4) 0.0116(4) 0.0157(4) 0.0066(3) 0.0060(3) 0.0028(3)
O2 0.0293(5) 0.0206(4) 0.0140(4) -0.0004(4) 0.0064(4) 0.0013(3)
O3 0.0244(4) 0.0127(4) 0.0150(4) 0.0044(3) 0.0067(3) 0.0042(3)
O4 0.0128(4) 0.0121(4) 0.0196(4) 0.0027(3) 0.0029(3) 0.0014(3)
N1 0.0146(4) 0.0092(4) 0.0171(5) 0.0030(3) 0.0032(4) 0.0006(3)
N2 0.0264(6) 0.0154(5) 0.0196(5) 0.0099(4) 0.0099(4) 0.0080(4)
C1 0.0139(5) 0.0103(5) 0.0128(5) 0.0022(4) 0.0041(4) 0.0020(4)
C2 0.0137(5) 0.0124(5) 0.0157(5) 0.0032(4) 0.0052(4) 0.0033(4)
C3 0.0152(5) 0.0114(5) 0.0137(5) 0.0037(4) 0.0055(4) 0.0030(4)
C4 0.0125(5) 0.0091(4) 0.0129(5) 0.0029(4) 0.0044(4) 0.0021(4)
C5 0.0114(5) 0.0124(5) 0.0121(5) 0.0021(4) 0.0037(4) 0.0009(4)
C6 0.0136(5) 0.0130(5) 0.0135(5) 0.0029(4) 0.0032(4) 0.0010(4)
C7 0.0233(6) 0.0174(5) 0.0178(6) 0.0101(5) 0.0079(5) 0.0079(4)
N7 0.0461(8) 0.0317(6) 0.0223(6) 0.0239(6) 0.0170(6) 0.0113(5)
C8 0.0127(5) 0.0144(5) 0.0156(5) 0.0028(4) 0.0059(4) 0.0029(4)
C9 0.0362(7) 0.0196(6) 0.0195(6) 0.0091(5) 0.0134(5) 0.0097(5)
C10 0.0528(10) 0.0182(6) 0.0293(7) 0.0106(6) 0.0163(7) 0.0111(6)
C11 0.0182(5) 0.0175(5) 0.0169(5) 0.0065(4) 0.0029(4) -0.0032(4)
C12 0.0142(5) 0.0137(5) 0.0136(5) 0.0047(4) 0.0045(4) 0.0027(4)
C13 0.0220(6) 0.0171(5) 0.0173(6) 0.0106(4) 0.0071(5) 0.0035(4)
C14 0.0194(6) 0.0270(6) 0.0171(6) 0.0131(5) 0.0066(5) 0.0056(5)
C15 0.0130(5) 0.0288(6) 0.0157(5) 0.0065(4) 0.0049(4) 0.0049(5)
C16 0.0145(5) 0.0185(5) 0.0128(5) 0.0030(4) 0.0056(4) 0.0033(4)
C17 0.0136(5) 0.0144(5) 0.0111(5) 0.0041(4) 0.0050(4) 0.0027(4)

loop_
_atom_type_symbol
_atom_type_description
_atom_type_scat_dispersion_real
_atom_type_scat_dispersion_imag
_atom_type_scat_source
C C 0.0033 0.0016 'International Tables Vol C Tables 4.2.6.8 and 6.1.1.4'
H H 0.0000 0.0000 'International Tables Vol C Tables 4.2.6.8 and 6.1.1.4'
N N 0.0061 0.0033 'International Tables Vol C Tables 4.2.6.8 and 6.1.1.4'
O O 0.0106 0.0060 'International Tables Vol C Tables 4.2.6.8 and 6.1.1.4'
Cl Cl 0.1484 0.1585 'International Tables Vol C Tables 4.2.6.8 and 6.1.1.4'

loop_
_geom_angle_atom_site_label_1
_geom_angle_atom_site_label_2
_geom_angle_atom_site_label_3
_geom_angle_site_symmetry_1
_geom_angle_site_symmetry_3
_geom_angle
_geom_angle_publ_flag
C2 O1 C6 . . 119.01(9) ?
C8 O3 C9 . . 115.95(10) ?
C1 N1 C12 . . 111.77(10) ?
C1 N1 H1 . . 123.4(11) ?
C12 N1 H1 . . 124.8(11) ?
C2 N2 H2A . . 118.0(12) ?
C2 N2 H2B . . 119.3(11) ?
H2A N2 H2B . . 120.6(16) ?
O4 C1 N1 . . 126.32(11) ?
O4 C1 C4 . . 125.13(10) ?
N1 C1 C4 . . 108.42(9) ?
N2 C2 O1 . . 110.94(10) ?
N2 C2 C3 . . 127.13(11) ?
O1 C2 C3 . . 121.91(10) ?
C2 C3 C7 . . 118.87(11) ?
C2 C3 C4 . . 122.67(10) ?
C7 C3 C4 . . 118.26(10) ?
C5 C4 C3 . . 109.52(9) ?
C5 C4 C17 . . 112.86(9) ?
C3 C4 C17 . . 112.55(9) ?
C5 C4 C1 . . 113.49(9) ?
C3 C4 C1 . . 107.25(9) ?
C17 C4 C1 . . 100.85(9) ?
C6 C5 C8 . . 120.03(10) ?
C6 C5 C4 . . 121.88(10) ?
C8 C5 C4 . . 118.07(9) ?
C5 C6 O1 . . 123.81(11) ?
C5 C6 C11 . . 127.27(11) ?
O1 C6 C11 . . 108.91(10) ?
N7 C7 C3 . . 178.80(14) ?
O2 C8 O3 . . 123.11(11) ?
O2 C8 C5 . . 127.00(11) ?
O3 C8 C5 . . 109.89(10) ?
O3 C9 C10 . . 106.89(11) ?
O3 C9 H9A . . 110.3 ?
C10 C9 H9A . . 110.3 ?
O3 C9 H9B . . 110.3 ?
C10 C9 H9B . . 110.3 ?
H9A C9 H9B . . 108.6 ?
C9 C10 H10A . . 109.5 ?
C9 C10 H10B . . 109.5 ?
H10A C10 H10B . . 109.5 ?
C9 C10 H10C . . 109.5 ?
H10A C10 H10C . . 109.5 ?
H10B C10 H10C . . 109.5 ?
C6 C11 Cl1 . . 110.59(9) ?
C6 C11 H11A . . 109.5 ?
Cl1 C11 H11A . . 109.5 ?
C6 C11 H11B . . 109.5 ?
Cl1 C11 H11B . . 109.5 ?
H11A C11 H11B . . 108.1 ?
C13 C12 C17 . . 122.36(11) ?
C13 C12 N1 . . 128.15(11) ?
C17 C12 N1 . . 109.49(10) ?
C12 C13 C14 . . 116.79(12) ?
C12 C13 H13 . . 121.6 ?
C14 C13 H13 . . 121.6 ?
C15 C14 C13 . . 121.72(11) ?
C15 C14 H14 . . 119.1 ?
C13 C14 H14 . . 119.1 ?
C14 C15 C16 . . 120.36(12) ?
C14 C15 H15 . . 119.8 ?
C16 C15 H15 . . 119.8 ?
C17 C16 C15 . . 118.24(11) ?
C17 C16 H16 . . 120.9 ?
C15 C16 H16 . . 120.9 ?
C16 C17 C12 . . 120.53(11) ?
C16 C17 C4 . . 130.24(11) ?
C12 C17 C4 . . 109.23(10) ?

loop_
_geom_bond_atom_site_label_1
_geom_bond_atom_site_label_2
_geom_bond_site_symmetry_2
_geom_bond_distance
_geom_bond_publ_flag
Cl1 C11 . 1.7842(13) ?
O1 C2 . 1.3595(15) ?
O1 C6 . 1.3725(14) ?
O2 C8 . 1.2063(15) ?
O3 C8 . 1.3417(14) ?
O3 C9 . 1.4586(15) ?
O4 C1 . 1.2308(14) ?
N1 C1 . 1.3495(14) ?
N1 C12 . 1.4064(15) ?
N1 H1 . 0.853(17) ?
N2 C2 . 1.3379(15) ?
N2 H2A . 0.843(19) ?
N2 H2B . 0.889(18) ?
C1 C4 . 1.5592(16) ?
C2 C3 . 1.3610(15) ?
C3 C7 . 1.4183(17) ?
C3 C4 . 1.5156(16) ?
C4 C5 . 1.5138(16) ?
C4 C17 . 1.5183(16) ?
C5 C6 . 1.3390(16) ?
C5 C8 . 1.4944(16) ?
C6 C11 . 1.4871(17) ?
C7 N7 . 1.1550(18) ?
C9 C10 . 1.497(2) ?
C9 H9A . 0.9900 ?
C9 H9B . 0.9900 ?
C10 H10A . 0.9800 ?
C10 H10B . 0.9800 ?
C10 H10C . 0.9800 ?
C11 H11A . 0.9900 ?
C11 H11B . 0.9900 ?
C12 C13 . 1.3837(16) ?
C12 C17 . 1.3907(16) ?
C13 C14 . 1.3966(19) ?
C13 H13 . 0.9500 ?
C14 C15 . 1.393(2) ?
C14 H14 . 0.9500 ?
C15 C16 . 1.3995(17) ?
C15 H15 . 0.9500 ?
C16 C17 . 1.3840(16) ?
C16 H16 . 0.9500 ?

loop_
_geom_hbond_atom_site_label_D
_geom_hbond_atom_site_label_H
_geom_hbond_atom_site_label_A
_geom_hbond_site_symmetry_A
_geom_hbond_distance_DH
_geom_hbond_distance_HA
_geom_hbond_distance_DA
_geom_hbond_angle_DHA
_geom_hbond_publ_flag
N1 H1 O4 2_556 0.853(17) 1.981(17) 2.8292(14) 173.0(17) yes
N2 H2B O4 2_566 0.887(18) 2.095(18) 2.9636(15) 166.0(17) yes
C11 H11B O2 . 0.99 2.15 2.9039(17) 131 yes
C13 H13 N7 2_656 0.95 2.56 3.333(2) 138 yes

loop_
_geom_torsion_atom_site_label_1
_geom_torsion_atom_site_label_2
_geom_torsion_atom_site_label_3
_geom_torsion_atom_site_label_4
_geom_torsion_site_symmetry_1
_geom_torsion_site_symmetry_2
_geom_torsion_site_symmetry_3
_geom_torsion_site_symmetry_4
_geom_torsion
_geom_torsion_publ_flag
C12 N1 C1 O4 . . . . -179.07(12) ?
C12 N1 C1 C4 . . . . 4.71(13) ?
C6 O1 C2 N2 . . . . -178.30(10) ?
C6 O1 C2 C3 . . . . 0.39(17) ?
N2 C2 C3 C7 . . . . 2.90(19) ?
O1 C2 C3 C7 . . . . -175.56(11) ?
N2 C2 C3 C4 . . . . -171.94(12) ?
O1 C2 C3 C4 . . . . 9.61(18) ?
C2 C3 C4 C5 . . . . -11.44(15) ?
C7 C3 C4 C5 . . . . 173.69(10) ?
C2 C3 C4 C17 . . . . -137.85(12) ?
C7 C3 C4 C17 . . . . 47.28(14) ?
C2 C3 C4 C1 . . . . 112.13(12) ?
C7 C3 C4 C1 . . . . -62.74(13) ?
O4 C1 C4 C5 . . . . 58.07(15) ?
N1 C1 C4 C5 . . . . -125.66(10) ?
O4 C1 C4 C3 . . . . -63.02(15) ?
N1 C1 C4 C3 . . . . 113.24(10) ?
O4 C1 C4 C17 . . . . 179.05(11) ?
N1 C1 C4 C17 . . . . -4.69(12) ?
C3 C4 C5 C6 . . . . 4.62(15) ?
C17 C4 C5 C6 . . . . 130.85(11) ?
C1 C4 C5 C6 . . . . -115.19(12) ?
C3 C4 C5 C8 . . . . -173.65(9) ?
C17 C4 C5 C8 . . . . -47.42(13) ?
C1 C4 C5 C8 . . . . 66.54(13) ?
C8 C5 C6 O1 . . . . -177.31(10) ?
C4 C5 C6 O1 . . . . 4.46(18) ?
C8 C5 C6 C11 . . . . 1.96(18) ?
C4 C5 C6 C11 . . . . -176.28(11) ?
C2 O1 C6 C5 . . . . -7.59(17) ?
C2 O1 C6 C11 . . . . 173.03(10) ?
C9 O3 C8 O2 . . . . -1.51(17) ?
C9 O3 C8 C5 . . . . 178.03(10) ?
C6 C5 C8 O2 . . . . -29.78(18) ?
C4 C5 C8 O2 . . . . 148.52(12) ?
C6 C5 C8 O3 . . . . 150.69(11) ?
C4 C5 C8 O3 . . . . -31.00(14) ?
C8 O3 C9 C10 . . . . -169.29(12) ?
C5 C6 C11 Cl1 . . . . -103.28(13) ?
O1 C6 C11 Cl1 . . . . 76.07(11) ?
C1 N1 C12 C13 . . . . 176.98(12) ?
C1 N1 C12 C17 . . . . -2.67(14) ?
C17 C12 C13 C14 . . . . -0.81(18) ?
N1 C12 C13 C14 . . . . 179.59(12) ?
C12 C13 C14 C15 . . . . 0.58(19) ?
C13 C14 C15 C16 . . . . 0.2(2) ?
C14 C15 C16 C17 . . . . -0.69(18) ?
C15 C16 C17 C12 . . . . 0.48(17) ?
C15 C16 C17 C4 . . . . -178.77(11) ?
C13 C12 C17 C16 . . . . 0.29(18) ?
N1 C12 C17 C16 . . . . 179.96(10) ?
C13 C12 C17 C4 . . . . 179.68(11) ?
N1 C12 C17 C4 . . . . -0.65(13) ?
C5 C4 C17 C16 . . . . -56.14(16) ?
C3 C4 C17 C16 . . . . 68.46(15) ?
C1 C4 C17 C16 . . . . -177.56(12) ?
C5 C4 C17 C12 . . . . 124.55(10) ?
C3 C4 C17 C12 . . . . -110.86(11) ?
C1 C4 C17 C12 . . . . 3.13(12) ?

_cod_database_fobs_code 2243855
